data_7706911
loop_
_publ_author_name
'Weller, Ruth'
'M\"uller, Igor'
'Duhayon, Carine'
'Sabo-Etienne, Sylviane'
'Bontemps, S\'ebastien'
'Werncke, C. Gunnar'

_publ_section_title
;
 Quasilinear 3d-metal(i) complexes
 [KM(N(Dipp)SiR<sub>3</sub>)<sub>2</sub>] (M = Cr-Co) - structural
 diversity, solution state behaviour and reactivity.
;
_journal_issue 14
_journal_name_full 'Dalton transactions (Cambridge, England : 2003)'
_journal_page_first 4890
_journal_page_last 4903
_journal_paper_doi 10.1039/d1dt00121c
_journal_volume 50
_journal_year 2021
_chemical_formula_moiety '4(C44 H72 Fe K N6 Si2)'
_chemical_formula_sum 'C176 H288 Fe4 K4 N24 Si8'
_chemical_formula_weight 3344.81
_space_group_crystal_system monoclinic
_space_group_IT_number 15
_space_group_name_Hall '-C 2yc'
_space_group_name_H-M_alt 'C 1 2/c 1'
_atom_sites_solution_hydrogens geom
_atom_sites_solution_primary dual
_audit_creation_date 2020-06-18
_audit_creation_method
;
Olex2 1.2
(compiled 2018.05.29 svn.r3508 for OlexSys, GUI svn.r5506)
;
_audit_update_record
;
2020-06-18 deposited with the CCDC.	2021-03-03 downloaded from the CCDC.
;
_cell_angle_alpha 90
_cell_angle_beta 117.192(10)
_cell_angle_gamma 90
_cell_formula_units_Z 1
_cell_length_a 20.857(3)
_cell_length_b 13.086(2)
_cell_length_c 19.863(3)
_cell_measurement_reflns_used 18133
_cell_measurement_temperature 100
_cell_measurement_theta_max 25
_cell_measurement_theta_min 1.9
_cell_volume 4822.1(13)
_computing_molecular_graphics 'Olex2 (Dolomanov et al., 2009)'
_computing_publication_material 'Olex2 (Dolomanov et al., 2009)'
_computing_structure_refinement 'XL (Sheldrick, 2008)'
_computing_structure_solution 'ShelXT (Sheldrick, 2015)'
_diffrn_ambient_temperature 100.0
_diffrn_detector 'imaging plate area detector'
_diffrn_detector_area_resol_mean 6.67
_diffrn_detector_type 'STOE Imaging Plate'
_diffrn_measured_fraction_theta_full 1.000
_diffrn_measured_fraction_theta_max 1.000
_diffrn_measurement_device '2-circle diffractometer'
_diffrn_measurement_device_type 'STOE IPDS II'
_diffrn_measurement_method '\w scans'
_diffrn_radiation_collimation '0.5 mm fibre optic'
_diffrn_radiation_monochromator 'planar graphite'
_diffrn_radiation_probe x-ray
_diffrn_radiation_type MoK\a
_diffrn_radiation_wavelength 0.71073
_diffrn_reflns_av_R_equivalents 0.0940
_diffrn_reflns_av_unetI/netI 0.0594
_diffrn_reflns_Laue_measured_fraction_full 1.000
_diffrn_reflns_Laue_measured_fraction_max 1.000
_diffrn_reflns_limit_h_max 21
_diffrn_reflns_limit_h_min -24
_diffrn_reflns_limit_k_max 15
_diffrn_reflns_limit_k_min -15
_diffrn_reflns_limit_l_max 23
_diffrn_reflns_limit_l_min -23
_diffrn_reflns_number 18133
_diffrn_reflns_point_group_measured_fraction_full 1.000
_diffrn_reflns_point_group_measured_fraction_max 1.000
_diffrn_reflns_theta_full 25.000
_diffrn_reflns_theta_max 25.000
_diffrn_reflns_theta_min 1.904
_diffrn_source 'sealed X-ray tube, 12 x 0.4 mm LF focus'
_diffrn_source_target Mo
_diffrn_source_type 'STOE C-Tech Mo LFF X-Ray Tube'
_exptl_absorpt_coefficient_mu 0.483
_exptl_absorpt_correction_T_max 0.9557
_exptl_absorpt_correction_T_min 0.4011
_exptl_absorpt_correction_type sphere
_exptl_absorpt_process_details
;
X-Area LANA 1.71.6.0 (STOE, 2017) Statistics over combined scale factors for x file reflections:
       min. = 0.750 (run 1)   max. = 1.786 (run 2)    spread = 1.0
;
_exptl_crystal_colour 'clear dark green'
_exptl_crystal_colour_lustre clear
_exptl_crystal_colour_modifier dark
_exptl_crystal_colour_primary green
_exptl_crystal_density_diffrn 1.152
_exptl_crystal_description needle
_exptl_crystal_F_000 1804
_exptl_crystal_size_max 0.687
_exptl_crystal_size_mid 0.104
_exptl_crystal_size_min 0.098
_exptl_crystal_size_rad 0.062
_refine_diff_density_max 0.541
_refine_diff_density_min -0.778
_refine_diff_density_rms 0.092
_refine_ls_extinction_method none
_refine_ls_goodness_of_fit_ref 0.938
_refine_ls_hydrogen_treatment constr
_refine_ls_matrix_type full
_refine_ls_number_parameters 254
_refine_ls_number_reflns 4259
_refine_ls_number_restraints 0
_refine_ls_restrained_S_all 0.938
_refine_ls_R_factor_all 0.0848
_refine_ls_R_factor_gt 0.0634
_refine_ls_shift/su_max 0.000
_refine_ls_shift/su_mean 0.000
_refine_ls_structure_factor_coef Fsqd
_refine_ls_weighting_details 'w=1/[\s^2^(Fo^2^)+(0.1251P)^2^] where P=(Fo^2^+2Fc^2^)/3'
_refine_ls_weighting_scheme calc
_refine_ls_wR_factor_gt 0.1572
_refine_ls_wR_factor_ref 0.1679
_reflns_Friedel_coverage 0.000
_reflns_number_gt 3016
_reflns_number_total 4259
_reflns_threshold_expression 'I > 2\s(I)'
_cod_data_source_file d1dt00121c2.cif
_cod_data_source_block 3_k_2dmap_fe
_cod_depositor_comments 'Adding full bibliography for 7706910--7706927.cif.'
_cod_original_cell_volume 4822.1(14)
_cod_database_code 7706911
_shelx_shelxl_version_number 2016/6
_shelx_space_group_comment
;
The symmetry employed for this shelxl refinement is uniquely defined
by the following loop, which should always be used as a source of
symmetry information in preference to the above space-group names.
They are only intended as comments.
;
_shelx_estimated_absorpt_t_max 0.954
_shelx_estimated_absorpt_t_min 0.732
_olex2_refinement_description
;
1. Fixed Uiso
 At 1.2 times of:
  All C(H) groups
 At 1.5 times of:
  All C(H,H,H) groups
2.a Ternary CH refined with riding coordinates:
 C00A(H00A), C00H(H00I)
2.b Aromatic/amide H refined with riding coordinates:
 C00D(H00E), C00E(H00F), C00F(H00G), C00G(H00H), C00I(H00J), C00J(H00K),
 C00K(H00L)
2.c Idealised Me refined as rotating group:
 C00C(H00B,H00C,H00D), C00L(H00M,H00N,H00O), C00M(H00P,H00Q,H00R), C00N(H00S,
 H00T,H00U), C00O(H00V,H00W,H00X), C00P(H00Y,H,HA), C00Q(H00Z,HB,HC), C00R(H00,
 HD,HE), C00S(H0AA,HF,HG)
;
_olex2_submission_special_instructions 'No special instructions were received'

loop_
_space_group_symop_operation_xyz
'x, y, z'
'-x, y, -z+1/2'
'x+1/2, y+1/2, z'
'-x+1/2, y+1/2, -z+1/2'
'-x, -y, -z'
'x, -y, z-1/2'
'-x+1/2, -y+1/2, -z'
'x+1/2, -y+1/2, z-1/2'

loop_
_atom_site_label
_atom_site_type_symbol
_atom_site_fract_x
_atom_site_fract_y
_atom_site_fract_z
_atom_site_U_iso_or_equiv
_atom_site_adp_type
_atom_site_occupancy
_atom_site_site_symmetry_order
_atom_site_calc_flag
_atom_site_refinement_flags_posn
_atom_site_refinement_flags_adp
_atom_site_refinement_flags_occupancy
_atom_site_disorder_assembly
_atom_site_disorder_group
Fe01 Fe 0.500000 0.18237(4) 0.750000 0.0352(2) Uani 1 2 d S T P . .
K002 K 0.500000 0.46452(7) 0.750000 0.0425(3) Uani 1 2 d S T P . .
Si03 Si 0.56634(5) 0.07135(7) 0.65666(5) 0.0390(3) Uani 1 1 d . . . . .
N004 N 0.55662(13) 0.18220(18) 0.69673(14) 0.0351(6) Uani 1 1 d . . . . .
N005 N 0.72755(14) 0.8707(2) 0.92277(17) 0.0473(7) Uani 1 1 d . . . . .
N006 N 0.58477(14) 0.6211(2) 0.84375(16) 0.0482(7) Uani 1 1 d . . . . .
C007 C 0.58216(16) 0.2801(2) 0.69006(17) 0.0365(7) Uani 1 1 d . . . . .
C008 C 0.65136(17) 0.3138(2) 0.74680(19) 0.0407(7) Uani 1 1 d . . . . .
C009 C 0.68139(17) 0.7907(3) 0.89774(18) 0.0411(7) Uani 1 1 d . . . . .
C00A C 0.47136(17) 0.3128(2) 0.56368(18) 0.0394(7) Uani 1 1 d . . . . .
H00A H 0.454342 0.250153 0.579569 0.047 Uiso 1 1 calc R . . . .
C00B C 0.54158(16) 0.3478(2) 0.63080(18) 0.0379(7) Uani 1 1 d . . . . .
C00C C 0.63749(16) 0.0858(3) 0.62465(19) 0.0428(8) Uani 1 1 d . . . . .
H00B H 0.625426 0.143621 0.589593 0.064 Uiso 1 1 calc GR . . . .
H00C H 0.640111 0.023166 0.598986 0.064 Uiso 1 1 calc GR . . . .
H00D H 0.684194 0.098222 0.668626 0.064 Uiso 1 1 calc GR . . . .
C00D C 0.60815(17) 0.7982(3) 0.88116(19) 0.0434(8) Uani 1 1 d . . . . .
H00E H 0.589188 0.860918 0.888301 0.052 Uiso 1 1 calc R . . . .
C00E C 0.70381(18) 0.6931(3) 0.88714(19) 0.0446(8) Uani 1 1 d . . . . .
H00F H 0.752499 0.681820 0.897692 0.054 Uiso 1 1 calc R . . . .
C00F C 0.56571(18) 0.4466(2) 0.63114(19) 0.0447(8) Uani 1 1 d . . . . .
H00G H 0.536768 0.491951 0.591501 0.054 Uiso 1 1 calc R . . . .
C00G C 0.63123(18) 0.4810(3) 0.6881(2) 0.0491(8) Uani 1 1 d . . . . .
H00H H 0.646645 0.549341 0.688070 0.059 Uiso 1 1 calc R . . . .
C00H C 0.70052(17) 0.2428(3) 0.81011(18) 0.0442(8) Uani 1 1 d . . . . .
H00I H 0.681834 0.171613 0.795548 0.053 Uiso 1 1 calc R . . . .
C00I C 0.67334(17) 0.4136(3) 0.7445(2) 0.0443(8) Uani 1 1 d . . . . .
H00J H 0.718662 0.435984 0.782920 0.053 Uiso 1 1 calc R . . . .
C00J C 0.56435(17) 0.7132(3) 0.85445(18) 0.0445(8) Uani 1 1 d . . . . .
H00K H 0.515077 0.721531 0.842642 0.053 Uiso 1 1 calc R . . . .
C00K C 0.65507(18) 0.6144(3) 0.8615(2) 0.0494(8) Uani 1 1 d . . . . .
H00L H 0.672462 0.549472 0.855849 0.059 Uiso 1 1 calc R . . . .
C00L C 0.47906(17) 0.0315(3) 0.5749(2) 0.0498(9) Uani 1 1 d . . . . .
H00M H 0.440425 0.034363 0.589991 0.075 Uiso 1 1 calc GR . . . .
H00N H 0.483504 -0.038472 0.559968 0.075 Uiso 1 1 calc GR . . . .
H00O H 0.467667 0.077765 0.532166 0.075 Uiso 1 1 calc GR . . . .
C00M C 0.41085(17) 0.3922(3) 0.5377(2) 0.0500(8) Uani 1 1 d . . . . .
H00P H 0.403624 0.413801 0.580977 0.075 Uiso 1 1 calc GR . . . .
H00Q H 0.366188 0.362129 0.498905 0.075 Uiso 1 1 calc GR . . . .
H00R H 0.424016 0.451565 0.516536 0.075 Uiso 1 1 calc GR . . . .
C00N C 0.48593(18) 0.2836(3) 0.49724(19) 0.0496(8) Uani 1 1 d . . . . .
H00S H 0.501662 0.344211 0.479789 0.074 Uiso 1 1 calc GR . . . .
H00T H 0.441708 0.256578 0.455754 0.074 Uiso 1 1 calc GR . . . .
H00U H 0.523754 0.231403 0.513672 0.074 Uiso 1 1 calc GR . . . .
C00O C 0.5945(2) -0.0378(3) 0.7256(2) 0.0583(10) Uani 1 1 d . . . . .
H00V H 0.642585 -0.024180 0.767001 0.087 Uiso 1 1 calc GR . . . .
H00W H 0.595622 -0.100957 0.699647 0.087 Uiso 1 1 calc GR . . . .
H00X H 0.559989 -0.045164 0.746051 0.087 Uiso 1 1 calc GR . . . .
C00P C 0.6993(2) 0.2679(3) 0.8846(2) 0.0563(9) Uani 1 1 d . . . . .
H00Y H 0.716538 0.337859 0.899874 0.084 Uiso 1 1 calc GR . . . .
H H 0.730583 0.220084 0.923894 0.084 Uiso 1 1 calc GR . . . .
HA H 0.649860 0.261785 0.877933 0.084 Uiso 1 1 calc GR . . . .
C00Q C 0.80146(17) 0.8612(3) 0.9331(2) 0.0520(9) Uani 1 1 d . . . . .
H00Z H 0.828916 0.815762 0.975951 0.078 Uiso 1 1 calc GR . . . .
HB H 0.824257 0.928769 0.943228 0.078 Uiso 1 1 calc GR . . . .
HC H 0.800671 0.832793 0.887101 0.078 Uiso 1 1 calc GR . . . .
C00R C 0.70642(19) 0.9667(3) 0.9440(2) 0.0562(10) Uani 1 1 d . . . . .
H00 H 0.672184 1.002525 0.898342 0.084 Uiso 1 1 calc GR . . . .
HD H 0.749184 1.009451 0.971324 0.084 Uiso 1 1 calc GR . . . .
HE H 0.683670 0.952769 0.976666 0.084 Uiso 1 1 calc GR . . . .
C00S C 0.77854(18) 0.2448(3) 0.8210(2) 0.0583(10) Uani 1 1 d . . . . .
H0AA H 0.778427 0.232846 0.772225 0.087 Uiso 1 1 calc GR . . . .
HF H 0.806670 0.191187 0.856787 0.087 Uiso 1 1 calc GR . . . .
HG H 0.800148 0.311574 0.840868 0.087 Uiso 1 1 calc GR . . . .

loop_
_atom_site_aniso_label
_atom_site_aniso_U_11
_atom_site_aniso_U_22
_atom_site_aniso_U_33
_atom_site_aniso_U_23
_atom_site_aniso_U_13
_atom_site_aniso_U_12
Fe01 0.0369(4) 0.0333(4) 0.0436(4) 0.000 0.0253(3) 0.000
K002 0.0476(6) 0.0352(5) 0.0504(6) 0.000 0.0272(5) 0.000
Si03 0.0437(5) 0.0331(5) 0.0517(5) -0.0003(4) 0.0317(4) -0.0009(4)
N004 0.0339(13) 0.0328(14) 0.0432(14) 0.0002(11) 0.0216(11) -0.0011(10)
N005 0.0379(14) 0.0425(16) 0.0649(18) -0.0061(14) 0.0264(13) -0.0035(12)
N006 0.0491(16) 0.0436(17) 0.0568(17) -0.0032(13) 0.0285(14) -0.0062(13)
C007 0.0403(16) 0.0335(16) 0.0463(18) -0.0036(14) 0.0290(14) 0.0012(13)
C008 0.0380(16) 0.0403(18) 0.0508(19) -0.0052(14) 0.0264(15) -0.0014(13)
C009 0.0420(17) 0.0409(18) 0.0476(18) 0.0031(14) 0.0268(15) 0.0022(14)
C00A 0.0407(17) 0.0373(18) 0.0438(17) 0.0044(13) 0.0225(14) 0.0060(13)
C00B 0.0412(16) 0.0360(17) 0.0473(18) -0.0009(14) 0.0297(15) 0.0033(13)
C00C 0.0431(17) 0.0394(18) 0.0555(19) -0.0005(15) 0.0309(15) 0.0001(14)
C00D 0.0394(17) 0.0426(19) 0.0515(19) -0.0004(15) 0.0235(15) 0.0032(14)
C00E 0.0429(18) 0.048(2) 0.052(2) -0.0026(15) 0.0288(16) 0.0017(15)
C00F 0.0526(19) 0.0399(18) 0.0540(19) 0.0088(15) 0.0351(17) 0.0029(15)
C00G 0.055(2) 0.0394(19) 0.068(2) -0.0059(17) 0.0414(19) -0.0092(16)
C00H 0.0393(17) 0.0432(19) 0.0489(19) -0.0057(15) 0.0190(15) 0.0020(14)
C00I 0.0420(17) 0.0420(19) 0.058(2) -0.0086(16) 0.0310(16) -0.0062(14)
C00J 0.0397(17) 0.047(2) 0.051(2) -0.0005(15) 0.0245(16) 0.0007(15)
C00K 0.054(2) 0.0393(19) 0.059(2) -0.0045(16) 0.0294(17) 0.0034(15)
C00L 0.0501(19) 0.046(2) 0.069(2) -0.0146(17) 0.0410(18) -0.0119(15)
C00M 0.0470(18) 0.052(2) 0.058(2) 0.0052(16) 0.0296(17) 0.0101(16)
C00N 0.0476(19) 0.054(2) 0.049(2) 0.0005(16) 0.0235(16) 0.0079(16)
C00O 0.079(2) 0.040(2) 0.079(3) 0.0078(18) 0.057(2) 0.0076(18)
C00P 0.054(2) 0.063(3) 0.055(2) 0.0012(18) 0.0286(18) 0.0089(18)
C00Q 0.0420(18) 0.058(2) 0.066(2) -0.0058(18) 0.0341(17) -0.0051(16)
C00R 0.0461(19) 0.043(2) 0.077(3) -0.0094(18) 0.0261(19) -0.0032(15)
C00S 0.0427(19) 0.070(3) 0.063(2) -0.0030(19) 0.0243(18) 0.0104(17)

loop_
_atom_type_symbol
_atom_type_description
_atom_type_scat_dispersion_real
_atom_type_scat_dispersion_imag
_atom_type_scat_source
C C 0.0033 0.0016 'International Tables Vol C Tables 4.2.6.8 and 6.1.1.4'
H H 0.0000 0.0000 'International Tables Vol C Tables 4.2.6.8 and 6.1.1.4'
Fe Fe 0.3463 0.8444 'International Tables Vol C Tables 4.2.6.8 and 6.1.1.4'
K K 0.2009 0.2494 'International Tables Vol C Tables 4.2.6.8 and 6.1.1.4'
N N 0.0061 0.0033 'International Tables Vol C Tables 4.2.6.8 and 6.1.1.4'
Si Si 0.0817 0.0704 'International Tables Vol C Tables 4.2.6.8 and 6.1.1.4'

loop_
_geom_angle_atom_site_label_1
_geom_angle_atom_site_label_2
_geom_angle_atom_site_label_3
_geom_angle
_geom_angle_site_symmetry_1
_geom_angle_site_symmetry_3
_geom_angle_publ_flag
N004 Fe01 K002 90.07(7) 2_656 . ?
N004 Fe01 K002 90.07(7) . . ?
N004 Fe01 N004 179.87(14) 2_656 . ?
N006 K002 Fe01 137.26(6) . . ?
N006 K002 Fe01 137.26(6) 2_656 . ?
N006 K002 N006 85.48(12) . 2_656 ?
N006 K002 C007 122.92(8) 2_656 . ?
N006 K002 C007 118.56(8) 2_656 2_656 ?
N006 K002 C007 118.56(8) . . ?
N006 K002 C007 122.92(8) . 2_656 ?
N006 K002 C00B 99.07(8) . 2_656 ?
N006 K002 C00B 122.18(8) . . ?
N006 K002 C00B 122.18(8) 2_656 2_656 ?
N006 K002 C00B 99.07(8) 2_656 . ?
N006 K002 C00F 85.23(9) 2_656 . ?
N006 K002 C00F 85.23(9) . 2_656 ?
N006 K002 C00F 100.94(8) 2_656 2_656 ?
N006 K002 C00F 100.94(9) . . ?
N006 K002 C00G 94.55(9) 2_656 . ?
N006 K002 C00G 80.19(8) 2_656 2_656 ?
N006 K002 C00G 80.19(8) . . ?
N006 K002 C00G 94.55(9) . 2_656 ?
C007 K002 Fe01 45.93(5) . . ?
C007 K002 Fe01 45.93(5) 2_656 . ?
C007 K002 C007 91.87(11) 2_656 . ?
C007 K002 C00G 48.01(8) 2_656 2_656 ?
C007 K002 C00G 48.01(8) . . ?
C007 K002 C00G 139.05(8) 2_656 . ?
C007 K002 C00G 139.05(8) . 2_656 ?
C00B K002 Fe01 61.97(6) . . ?
C00B K002 Fe01 61.97(6) 2_656 . ?
C00B K002 C007 105.12(8) . 2_656 ?
C00B K002 C007 23.86(8) 2_656 2_656 ?
C00B K002 C007 105.12(8) 2_656 . ?
C00B K002 C007 23.86(8) . . ?
C00B K002 C00B 123.94(12) . 2_656 ?
C00B K002 C00G 143.20(8) 2_656 . ?
C00B K002 C00G 42.06(8) . . ?
C00B K002 C00G 143.20(9) . 2_656 ?
C00B K002 C00G 42.06(8) 2_656 2_656 ?
C00F K002 Fe01 85.84(6) 2_656 . ?
C00F K002 Fe01 85.84(6) . . ?
C00F K002 C007 129.80(9) . 2_656 ?
C00F K002 C007 42.17(8) . . ?
C00F K002 C007 42.17(8) 2_656 2_656 ?
C00F K002 C007 129.81(9) 2_656 . ?
C00F K002 C00B 147.18(9) 2_656 . ?
C00F K002 C00B 24.68(8) . . ?
C00F K002 C00B 24.68(8) 2_656 2_656 ?
C00F K002 C00B 147.18(9) . 2_656 ?
C00F K002 C00F 171.68(12) 2_656 . ?
C00F K002 C00G 23.54(8) . . ?
C00F K002 C00G 157.79(8) . 2_656 ?
C00F K002 C00G 23.54(8) 2_656 2_656 ?
C00F K002 C00G 157.79(8) 2_656 . ?
C00G K002 Fe01 93.55(6) . . ?
C00G K002 Fe01 93.55(6) 2_656 . ?
C00G K002 C00G 172.89(12) . 2_656 ?
N004 Si03 C00C 110.68(14) . . ?
N004 Si03 C00L 111.34(14) . . ?
N004 Si03 C00O 111.72(15) . . ?
C00C Si03 C00L 109.91(15) . . ?
C00C Si03 C00O 106.99(16) . . ?
C00L Si03 C00O 106.02(18) . . ?
Si03 N004 Fe01 119.53(13) . . ?
C007 N004 Fe01 113.86(19) . . ?
C007 N004 Si03 126.4(2) . . ?
C009 N005 C00Q 120.8(3) . . ?
C009 N005 C00R 121.0(3) . . ?
C00R N005 C00Q 118.1(3) . . ?
C00J N006 K002 128.5(2) . . ?
C00J N006 C00K 114.1(3) . . ?
C00K N006 K002 114.2(2) . . ?
N004 C007 K002 109.33(17) . . ?
N004 C007 C008 119.4(3) . . ?
C008 C007 K002 89.63(18) . . ?
C00B C007 K002 69.28(17) . . ?
C00B C007 N004 122.7(3) . . ?
C00B C007 C008 117.9(3) . . ?
C007 C008 C00H 121.1(3) . . ?
C00I C008 C007 119.4(3) . . ?
C00I C008 C00H 119.5(3) . . ?
N005 C009 C00D 123.0(3) . . ?
N005 C009 C00E 121.8(3) . . ?
C00E C009 C00D 115.2(3) . . ?
C00B C00A H00A 107.8 . . ?
C00M C00A H00A 107.8 . . ?
C00M C00A C00B 113.8(3) . . ?
C00M C00A C00N 109.6(3) . . ?
C00N C00A H00A 107.8 . . ?
C00N C00A C00B 109.7(3) . . ?
C007 C00B K002 86.87(18) . . ?
C007 C00B C00A 120.7(3) . . ?
C00A C00B K002 107.88(18) . . ?
C00F C00B K002 77.01(18) . . ?
C00F C00B C007 120.4(3) . . ?
C00F C00B C00A 118.9(3) . . ?
Si03 C00C H00B 109.5 . . ?
Si03 C00C H00C 109.5 . . ?
Si03 C00C H00D 109.5 . . ?
H00B C00C H00C 109.5 . . ?
H00B C00C H00D 109.5 . . ?
H00C C00C H00D 109.5 . . ?
C009 C00D H00E 120.4 . . ?
C00J C00D C009 119.3(3) . . ?
C00J C00D H00E 120.4 . . ?
C009 C00E H00F 120.1 . . ?
C00K C00E C009 119.7(3) . . ?
C00K C00E H00F 120.1 . . ?
K002 C00F H00G 103.8 . . ?
C00B C00F K002 78.31(18) . . ?
C00B C00F H00G 119.1 . . ?
C00B C00F C00G 121.7(3) . . ?
C00G C00F K002 88.3(2) . . ?
C00G C00F H00G 119.1 . . ?
K002 C00G H00H 112.2 . . ?
C00F C00G K002 68.18(18) . . ?
C00F C00G H00H 120.8 . . ?
C00I C00G K002 89.1(2) . . ?
C00I C00G C00F 118.5(3) . . ?
C00I C00G H00H 120.8 . . ?
C008 C00H H00I 107.7 . . ?
C008 C00H C00P 111.4(3) . . ?
C008 C00H C00S 112.0(3) . . ?
C00P C00H H00I 107.7 . . ?
C00P C00H C00S 110.2(3) . . ?
C00S C00H H00I 107.7 . . ?
C008 C00I H00J 119.0 . . ?
C00G C00I C008 122.0(3) . . ?
C00G C00I H00J 119.0 . . ?
N006 C00J C00D 126.0(3) . . ?
N006 C00J H00K 117.0 . . ?
C00D C00J H00K 117.0 . . ?
N006 C00K C00E 125.6(3) . . ?
N006 C00K H00L 117.2 . . ?
C00E C00K H00L 117.2 . . ?
Si03 C00L H00M 109.5 . . ?
Si03 C00L H00N 109.5 . . ?
Si03 C00L H00O 109.5 . . ?
H00M C00L H00N 109.5 . . ?
H00M C00L H00O 109.5 . . ?
H00N C00L H00O 109.5 . . ?
C00A C00M H00P 109.5 . . ?
C00A C00M H00Q 109.5 . . ?
C00A C00M H00R 109.5 . . ?
H00P C00M H00Q 109.5 . . ?
H00P C00M H00R 109.5 . . ?
H00Q C00M H00R 109.5 . . ?
C00A C00N H00S 109.5 . . ?
C00A C00N H00T 109.5 . . ?
C00A C00N H00U 109.5 . . ?
H00S C00N H00T 109.5 . . ?
H00S C00N H00U 109.5 . . ?
H00T C00N H00U 109.5 . . ?
Si03 C00O H00V 109.5 . . ?
Si03 C00O H00W 109.5 . . ?
Si03 C00O H00X 109.5 . . ?
H00V C00O H00W 109.5 . . ?
H00V C00O H00X 109.5 . . ?
H00W C00O H00X 109.5 . . ?
C00H C00P H00Y 109.5 . . ?
C00H C00P H 109.5 . . ?
C00H C00P HA 109.5 . . ?
H00Y C00P H 109.5 . . ?
H00Y C00P HA 109.5 . . ?
H C00P HA 109.5 . . ?
N005 C00Q H00Z 109.5 . . ?
N005 C00Q HB 109.5 . . ?
N005 C00Q HC 109.5 . . ?
H00Z C00Q HB 109.5 . . ?
H00Z C00Q HC 109.5 . . ?
HB C00Q HC 109.5 . . ?
N005 C00R H00 109.5 . . ?
N005 C00R HD 109.5 . . ?
N005 C00R HE 109.5 . . ?
H00 C00R HD 109.5 . . ?
H00 C00R HE 109.5 . . ?
HD C00R HE 109.5 . . ?
C00H C00S H0AA 109.5 . . ?
C00H C00S HF 109.5 . . ?
C00H C00S HG 109.5 . . ?
H0AA C00S HF 109.5 . . ?
H0AA C00S HG 109.5 . . ?
HF C00S HG 109.5 . . ?

loop_
_geom_bond_atom_site_label_1
_geom_bond_atom_site_label_2
_geom_bond_distance
_geom_bond_site_symmetry_2
_geom_bond_publ_flag
Fe01 K002 3.6922(13) . ?
Fe01 N004 1.912(3) 2_656 ?
Fe01 N004 1.912(3) . ?
K002 N006 2.790(3) 2_656 ?
K002 N006 2.790(3) . ?
K002 C007 3.471(3) . ?
K002 C007 3.471(3) 2_656 ?
K002 C00B 3.251(3) . ?
K002 C00B 3.251(3) 2_656 ?
K002 C00F 3.235(3) . ?
K002 C00F 3.235(3) 2_656 ?
K002 C00G 3.483(3) . ?
K002 C00G 3.483(3) 2_656 ?
Si03 N004 1.711(3) . ?
Si03 C00C 1.872(3) . ?
Si03 C00L 1.876(3) . ?
Si03 C00O 1.877(4) . ?
N004 C007 1.416(4) . ?
N005 C009 1.354(4) . ?
N005 C00Q 1.464(4) . ?
N005 C00R 1.456(4) . ?
N006 C00J 1.328(4) . ?
N006 C00K 1.345(4) . ?
C007 C008 1.436(4) . ?
C007 C00B 1.406(4) . ?
C008 C00H 1.523(5) . ?
C008 C00I 1.391(5) . ?
C009 C00D 1.411(4) . ?
C009 C00E 1.408(5) . ?
C00A H00A 1.0000 . ?
C00A C00B 1.532(4) . ?
C00A C00M 1.531(4) . ?
C00A C00N 1.532(5) . ?
C00B C00F 1.386(4) . ?
C00C H00B 0.9800 . ?
C00C H00C 0.9800 . ?
C00C H00D 0.9800 . ?
C00D H00E 0.9500 . ?
C00D C00J 1.381(5) . ?
C00E H00F 0.9500 . ?
C00E C00K 1.371(5) . ?
C00F H00G 0.9500 . ?
C00F C00G 1.392(5) . ?
C00G H00H 0.9500 . ?
C00G C00I 1.381(5) . ?
C00H H00I 1.0000 . ?
C00H C00P 1.528(5) . ?
C00H C00S 1.541(4) . ?
C00I H00J 0.9500 . ?
C00J H00K 0.9500 . ?
C00K H00L 0.9500 . ?
C00L H00M 0.9800 . ?
C00L H00N 0.9800 . ?
C00L H00O 0.9800 . ?
C00M H00P 0.9800 . ?
C00M H00Q 0.9800 . ?
C00M H00R 0.9800 . ?
C00N H00S 0.9800 . ?
C00N H00T 0.9800 . ?
C00N H00U 0.9800 . ?
C00O H00V 0.9800 . ?
C00O H00W 0.9800 . ?
C00O H00X 0.9800 . ?
C00P H00Y 0.9800 . ?
C00P H 0.9800 . ?
C00P HA 0.9800 . ?
C00Q H00Z 0.9800 . ?
C00Q HB 0.9800 . ?
C00Q HC 0.9800 . ?
C00R H00 0.9800 . ?
C00R HD 0.9800 . ?
C00R HE 0.9800 . ?
C00S H0AA 0.9800 . ?
C00S HF 0.9800 . ?
C00S HG 0.9800 . ?
